data_7712450
loop_
_publ_author_name
'Adilkhanova, Aziza'
'Frolova, Valeriya F.'
'Yessengazin, Azamat'
'\"Oztop\,cu, \"Ozg\"ur'
'Gudun, Kristina A.'
'Segizbayev, Medet'
'Matsokin, Nikita A.'
'Dmitrienko, Anton'
'Pilkington, Melanie'
'Khalimon, Andrey Y.'

_publ_section_title
;
 Synthesis and catalytic performance of nickel phosphinite pincer
 complexes in deoxygenative hydroboration of amides
;
_journal_issue 9
_journal_name_full 'Dalton Transactions'
_journal_page_first 2872
_journal_page_last 2886
_journal_paper_doi 10.1039/D2DT03801C
_journal_volume 52
_journal_year 2023
_chemical_formula_moiety 'C16 H25 F3 N Ni O4 P S'
_chemical_formula_sum 'C16 H25 F3 N Ni O4 P S'
_chemical_formula_weight 474.11
_space_group_crystal_system monoclinic
_space_group_IT_number 14
_space_group_name_Hall '-P 2yn'
_space_group_name_H-M_alt 'P 1 21/n 1'
_atom_sites_solution_hydrogens geom
_audit_creation_date 2021-05-16
_audit_creation_method
;
Olex2 1.3
(compiled 2020.11.12 svn.r5f609507 for OlexSys, GUI svn.r6257)
;
_audit_update_record
;
2022-11-22 deposited with the CCDC.	2023-02-07 downloaded from the CCDC.
;
_cell_angle_alpha 90
_cell_angle_beta 96.5420(10)
_cell_angle_gamma 90
_cell_formula_units_Z 4
_cell_length_a 7.8050(2)
_cell_length_b 9.9384(3)
_cell_length_c 26.7534(8)
_cell_measurement_reflns_used 6325
_cell_measurement_temperature 100.0
_cell_measurement_theta_max 30.492
_cell_measurement_theta_min 2.188
_cell_volume 2061.73(10)
_computing_molecular_graphics 'Olex2 1.3 (Dolomanov et al., 2009)'
_computing_publication_material 'Olex2 1.3 (Dolomanov et al., 2009)'
_computing_structure_refinement 'XL  (Sheldrick, 2008)'
_computing_structure_solution 'SHELXT 2018/2 (Sheldrick, 2018)'
_diffrn_ambient_temperature 100.0
_diffrn_measured_fraction_theta_full 0.999
_diffrn_measured_fraction_theta_max 0.998
_diffrn_measurement_device_type 'Bruker D8 QUEST'
_diffrn_radiation_type MoK\a
_diffrn_radiation_wavelength 0.71073
_diffrn_reflns_av_R_equivalents 0.0435
_diffrn_reflns_av_unetI/netI 0.0426
_diffrn_reflns_Laue_measured_fraction_full 0.999
_diffrn_reflns_Laue_measured_fraction_max 0.998
_diffrn_reflns_limit_h_max 10
_diffrn_reflns_limit_h_min -11
_diffrn_reflns_limit_k_max 14
_diffrn_reflns_limit_k_min -14
_diffrn_reflns_limit_l_max 36
_diffrn_reflns_limit_l_min -38
_diffrn_reflns_number 22476
_diffrn_reflns_point_group_measured_fraction_full 0.999
_diffrn_reflns_point_group_measured_fraction_max 0.998
_diffrn_reflns_theta_full 25.242
_diffrn_reflns_theta_max 30.525
_diffrn_reflns_theta_min 2.188
_diffrn_source_current 1.4
_diffrn_source_power 0.07
_diffrn_source_voltage 50.0
_diffrn_standards_number 0
_exptl_absorpt_coefficient_mu 1.167
_exptl_absorpt_correction_T_max 0.7461
_exptl_absorpt_correction_T_min 0.6772
_exptl_absorpt_correction_type multi-scan
_exptl_absorpt_process_details
;
SADABS-2016/2 (Bruker,2016/2) was used for absorption correction.
wR2(int) was 0.0721 before and 0.0506 after correction.
The Ratio of minimum to maximum transmission is 0.9077.
The \l/2 correction factor is Not present.
;
_exptl_crystal_colour 'clear yellowish orange'
_exptl_crystal_colour_lustre clear
_exptl_crystal_colour_modifier yellowish
_exptl_crystal_colour_primary orange
_exptl_crystal_density_diffrn 1.527
_exptl_crystal_description block
_exptl_crystal_F_000 984
_exptl_crystal_size_max 0.25
_exptl_crystal_size_mid 0.23
_exptl_crystal_size_min 0.15
_exptl_transmission_factor_max 0.831
_exptl_transmission_factor_min 0.732
_refine_diff_density_max 0.421
_refine_diff_density_min -0.286
_refine_diff_density_rms 0.070
_refine_ls_extinction_method none
_refine_ls_goodness_of_fit_ref 1.024
_refine_ls_hydrogen_treatment constr
_refine_ls_matrix_type full
_refine_ls_number_parameters 250
_refine_ls_number_reflns 6286
_refine_ls_number_restraints 0
_refine_ls_restrained_S_all 1.024
_refine_ls_R_factor_all 0.0454
_refine_ls_R_factor_gt 0.0324
_refine_ls_shift/su_max 0.000
_refine_ls_shift/su_mean 0.000
_refine_ls_structure_factor_coef Fsqd
_refine_ls_weighting_details 'w=1/[\s^2^(Fo^2^)+(0.0289P)^2^+0.7074P] where P=(Fo^2^+2Fc^2^)/3'
_refine_ls_weighting_scheme calc
_refine_ls_wR_factor_gt 0.0702
_refine_ls_wR_factor_ref 0.0746
_reflns_Friedel_coverage 0.000
_reflns_number_gt 5116
_reflns_number_total 6286
_reflns_threshold_expression 'I > 2\s(I)'
_cod_data_source_file d2dt03801c2.cif
_cod_data_source_block sad
_cod_database_code 7712450
_shelx_shelxl_version_number 2016/6
_shelx_space_group_comment
;
The symmetry employed for this shelxl refinement is uniquely defined
by the following loop, which should always be used as a source of
symmetry information in preference to the above space-group names.
They are only intended as comments.
;
_shelx_estimated_absorpt_t_max 0.844
_shelx_estimated_absorpt_t_min 0.759
_olex2_refinement_description
;
1. Fixed Uiso
 At 1.2 times of:
  All C(H) groups, All C(H,H) groups
 At 1.5 times of:
  All C(H,H,H) groups
2.a Ternary CH refined with riding coordinates:
 C11(H11), C8(H8)
2.b Secondary CH2 refined with riding coordinates:
 C7(H7A,H7B)
2.c Aromatic/amide H refined with riding coordinates:
 C5(H5), C3(H3), C4(H4)
2.d Idealised Me refined as rotating group:
 C15(H15A,H15B,H15C), C14(H14A,H14B,H14C), C13(H13A,H13B,H13C), C10(H10A,H10B,
 H10C), C12(H12A,H12B,H12C), C9(H9A,H9B,H9C)
;
_olex2_submission_special_instructions 'No special instructions were received'

loop_
_space_group_symop_operation_xyz
'x, y, z'
'-x+1/2, y+1/2, -z+1/2'
'-x, -y, -z'
'x-1/2, -y-1/2, z-1/2'

loop_
_atom_site_label
_atom_site_type_symbol
_atom_site_fract_x
_atom_site_fract_y
_atom_site_fract_z
_atom_site_U_iso_or_equiv
_atom_site_adp_type
_atom_site_occupancy
_atom_site_site_symmetry_order
_atom_site_calc_flag
_atom_site_refinement_flags_posn
_atom_site_refinement_flags_adp
_atom_site_refinement_flags_occupancy
_atom_site_disorder_assembly
_atom_site_disorder_group
Ni1 Ni 0.42116(3) 0.33545(2) 0.39918(2) 0.01283(6) Uani 1 1 d . . . . .
S1 S 0.69619(5) 0.12345(4) 0.38438(2) 0.01531(8) Uani 1 1 d . . . . .
P1 P 0.46138(5) 0.45473(4) 0.33543(2) 0.01428(9) Uani 1 1 d . . . . .
F3 F 0.58804(16) -0.12535(11) 0.38530(5) 0.0338(3) Uani 1 1 d . . . . .
O2 O 0.51275(15) 0.16215(11) 0.37921(5) 0.0182(2) Uani 1 1 d . . . . .
O3 O 0.79660(16) 0.19485(13) 0.35160(5) 0.0244(3) Uani 1 1 d . . . . .
O1 O 0.38099(15) 0.60528(11) 0.34442(4) 0.0182(2) Uani 1 1 d . . . . .
F1 F 0.60399(19) -0.04541(13) 0.31158(4) 0.0434(3) Uani 1 1 d . . . . .
F2 F 0.83486(17) -0.09933(12) 0.35830(5) 0.0429(3) Uani 1 1 d . . . . .
O4 O 0.77008(16) 0.10445(14) 0.43528(5) 0.0243(3) Uani 1 1 d . . . . .
N1 N 0.31697(17) 0.25739(14) 0.45740(5) 0.0164(3) Uani 1 1 d . . . . .
C2 C 0.3130(2) 0.61073(17) 0.39013(6) 0.0165(3) Uani 1 1 d . . . . .
C1 C 0.3272(2) 0.49452(17) 0.41909(6) 0.0152(3) Uani 1 1 d . . . . .
C6 C 0.2637(2) 0.49520(18) 0.46577(6) 0.0180(3) Uani 1 1 d . . . . .
C5 C 0.1871(2) 0.61085(19) 0.48236(7) 0.0231(4) Uani 1 1 d . . . . .
H5 H 0.144109 0.611686 0.514179 0.028 Uiso 1 1 calc R U . . .
C3 C 0.2366(2) 0.72724(17) 0.40564(7) 0.0205(3) Uani 1 1 d . . . . .
H3 H 0.227391 0.805606 0.385178 0.025 Uiso 1 1 calc R U . . .
C11 C 0.6770(2) 0.49488(17) 0.32029(6) 0.0186(3) Uani 1 1 d . . . . .
H11 H 0.729813 0.410047 0.309004 0.022 Uiso 1 1 calc R U . . .
C7 C 0.2932(2) 0.36665(18) 0.49437(6) 0.0201(3) Uani 1 1 d . . . . .
H7A H 0.193120 0.346310 0.512724 0.024 Uiso 1 1 calc R U . . .
H7B H 0.397172 0.374241 0.519127 0.024 Uiso 1 1 calc R U . . .
C4 C 0.1738(2) 0.72502(19) 0.45228(7) 0.0245(4) Uani 1 1 d . . . . .
H4 H 0.120727 0.803395 0.463785 0.029 Uiso 1 1 calc R U . . .
C15 C 0.4057(2) 0.14166(19) 0.48370(7) 0.0246(4) Uani 1 1 d . . . . .
H15A H 0.415733 0.068430 0.459674 0.037 Uiso 1 1 calc R U . . .
H15B H 0.339208 0.110637 0.510426 0.037 Uiso 1 1 calc R U . . .
H15C H 0.521113 0.169209 0.498444 0.037 Uiso 1 1 calc R U . . .
C14 C 0.1450(2) 0.21069(19) 0.43455(7) 0.0218(4) Uani 1 1 d . . . . .
H14A H 0.078567 0.287594 0.419902 0.033 Uiso 1 1 calc R U . . .
H14B H 0.083504 0.169018 0.460511 0.033 Uiso 1 1 calc R U . . .
H14C H 0.159458 0.144637 0.408159 0.033 Uiso 1 1 calc R U . . .
C16 C 0.6789(2) -0.04573(17) 0.35864(7) 0.0232(4) Uani 1 1 d . . . . .
C8 C 0.3313(2) 0.40159(18) 0.27783(6) 0.0228(4) Uani 1 1 d . . . . .
H8 H 0.322971 0.478897 0.253745 0.027 Uiso 1 1 calc R U . . .
C13 C 0.7855(2) 0.54225(19) 0.36835(7) 0.0245(4) Uani 1 1 d . . . . .
H13A H 0.733404 0.623209 0.381099 0.037 Uiso 1 1 calc R U . . .
H13B H 0.902726 0.562808 0.360914 0.037 Uiso 1 1 calc R U . . .
H13C H 0.789695 0.471061 0.393809 0.037 Uiso 1 1 calc R U . . .
C10 C 0.4148(3) 0.2836(2) 0.25315(7) 0.0325(5) Uani 1 1 d . . . . .
H10A H 0.525911 0.312025 0.242955 0.049 Uiso 1 1 calc R U . . .
H10B H 0.338969 0.253895 0.223473 0.049 Uiso 1 1 calc R U . . .
H10C H 0.433025 0.209125 0.277180 0.049 Uiso 1 1 calc R U . . .
C12 C 0.6763(3) 0.59730(19) 0.27792(7) 0.0288(4) Uani 1 1 d . . . . .
H12A H 0.610772 0.561300 0.247414 0.043 Uiso 1 1 calc R U . . .
H12B H 0.795058 0.615600 0.271381 0.043 Uiso 1 1 calc R U . . .
H12C H 0.622453 0.680906 0.287709 0.043 Uiso 1 1 calc R U . . .
C9 C 0.1499(3) 0.3683(2) 0.29004(8) 0.0378(5) Uani 1 1 d . . . . .
H9A H 0.154900 0.291695 0.313240 0.057 Uiso 1 1 calc R U . . .
H9B H 0.076885 0.345218 0.258960 0.057 Uiso 1 1 calc R U . . .
H9C H 0.101352 0.446444 0.305750 0.057 Uiso 1 1 calc R U . . .

loop_
_atom_site_aniso_label
_atom_site_aniso_U_11
_atom_site_aniso_U_22
_atom_site_aniso_U_33
_atom_site_aniso_U_23
_atom_site_aniso_U_13
_atom_site_aniso_U_12
Ni1 0.01165(10) 0.01382(10) 0.01311(10) 0.00085(8) 0.00178(7) 0.00024(8)
S1 0.01520(18) 0.01233(17) 0.01854(19) -0.00135(14) 0.00255(14) -0.00014(14)
P1 0.0173(2) 0.01325(18) 0.01255(18) 0.00009(15) 0.00269(15) 0.00181(15)
F3 0.0411(7) 0.0167(5) 0.0457(7) 0.0016(5) 0.0133(6) -0.0083(5)
O2 0.0159(6) 0.0144(5) 0.0241(6) -0.0001(5) 0.0015(5) 0.0015(4)
O3 0.0233(6) 0.0186(6) 0.0328(7) 0.0053(5) 0.0100(5) -0.0014(5)
O1 0.0239(6) 0.0146(5) 0.0170(6) 0.0016(4) 0.0057(5) 0.0063(5)
F1 0.0707(10) 0.0320(7) 0.0256(6) -0.0130(5) -0.0024(6) -0.0056(6)
F2 0.0375(7) 0.0228(6) 0.0716(10) -0.0057(6) 0.0202(7) 0.0101(5)
O4 0.0183(6) 0.0341(7) 0.0194(6) -0.0025(5) -0.0023(5) -0.0010(5)
N1 0.0128(6) 0.0203(7) 0.0162(6) 0.0020(5) 0.0021(5) -0.0017(5)
C2 0.0156(8) 0.0175(8) 0.0164(7) -0.0026(6) 0.0022(6) -0.0005(6)
C1 0.0125(7) 0.0176(7) 0.0154(7) -0.0022(6) 0.0012(6) 0.0006(6)
C6 0.0139(7) 0.0222(8) 0.0179(8) -0.0034(6) 0.0026(6) -0.0033(6)
C5 0.0219(9) 0.0279(9) 0.0213(8) -0.0067(7) 0.0099(7) -0.0020(7)
C3 0.0197(8) 0.0170(8) 0.0250(9) -0.0036(7) 0.0038(7) 0.0013(6)
C11 0.0215(8) 0.0152(7) 0.0208(8) 0.0014(6) 0.0094(6) 0.0014(6)
C7 0.0181(8) 0.0279(9) 0.0146(7) -0.0006(7) 0.0034(6) -0.0036(7)
C4 0.0210(9) 0.0239(9) 0.0298(9) -0.0107(7) 0.0080(7) 0.0001(7)
C15 0.0212(9) 0.0279(10) 0.0252(9) 0.0107(7) 0.0051(7) 0.0022(7)
C14 0.0151(8) 0.0252(9) 0.0251(9) -0.0010(7) 0.0021(6) -0.0052(7)
C16 0.0287(10) 0.0149(8) 0.0265(9) -0.0017(7) 0.0057(7) 0.0003(7)
C8 0.0294(10) 0.0219(9) 0.0154(8) -0.0006(7) -0.0044(7) 0.0031(7)
C13 0.0208(9) 0.0229(9) 0.0297(10) -0.0008(7) 0.0023(7) -0.0031(7)
C10 0.0479(13) 0.0260(10) 0.0213(9) -0.0094(8) -0.0055(8) 0.0049(9)
C12 0.0402(11) 0.0220(9) 0.0271(10) 0.0050(7) 0.0164(8) -0.0014(8)
C9 0.0279(11) 0.0491(14) 0.0329(11) -0.0025(10) -0.0120(9) -0.0024(9)

loop_
_atom_type_symbol
_atom_type_description
_atom_type_scat_dispersion_real
_atom_type_scat_dispersion_imag
_atom_type_scat_source
C C 0.0033 0.0016 'International Tables Vol C Tables 4.2.6.8 and 6.1.1.4'
H H 0.0000 0.0000 'International Tables Vol C Tables 4.2.6.8 and 6.1.1.4'
F F 0.0171 0.0103 'International Tables Vol C Tables 4.2.6.8 and 6.1.1.4'
N N 0.0061 0.0033 'International Tables Vol C Tables 4.2.6.8 and 6.1.1.4'
Ni Ni 0.3393 1.1124 'International Tables Vol C Tables 4.2.6.8 and 6.1.1.4'
O O 0.0106 0.0060 'International Tables Vol C Tables 4.2.6.8 and 6.1.1.4'
P P 0.1023 0.0942 'International Tables Vol C Tables 4.2.6.8 and 6.1.1.4'
S S 0.1246 0.1234 'International Tables Vol C Tables 4.2.6.8 and 6.1.1.4'

loop_
_geom_angle_atom_site_label_1
_geom_angle_atom_site_label_2
_geom_angle_atom_site_label_3
_geom_angle
_geom_angle_site_symmetry_1
_geom_angle_site_symmetry_3
_geom_angle_publ_flag
O2 Ni1 P1 100.31(4) . . ?
O2 Ni1 N1 93.72(5) . . ?
N1 Ni1 P1 162.26(4) . . ?
C1 Ni1 P1 81.61(5) . . ?
C1 Ni1 O2 177.49(6) . . ?
C1 Ni1 N1 84.10(6) . . ?
O2 S1 C16 100.19(8) . . ?
O3 S1 O2 114.05(7) . . ?
O3 S1 O4 117.39(8) . . ?
O3 S1 C16 104.42(8) . . ?
O4 S1 O2 113.96(7) . . ?
O4 S1 C16 104.09(8) . . ?
O1 P1 Ni1 107.14(4) . . ?
O1 P1 C11 102.14(7) . . ?
O1 P1 C8 101.61(7) . . ?
C11 P1 Ni1 121.66(6) . . ?
C11 P1 C8 108.38(8) . . ?
C8 P1 Ni1 113.38(6) . . ?
S1 O2 Ni1 125.72(7) . . ?
C2 O1 P1 110.70(10) . . ?
C7 N1 Ni1 109.06(10) . . ?
C15 N1 Ni1 117.62(10) . . ?
C15 N1 C7 109.68(13) . . ?
C15 N1 C14 107.78(14) . . ?
C14 N1 Ni1 103.30(10) . . ?
C14 N1 C7 108.98(13) . . ?
C1 C2 O1 116.41(14) . . ?
C3 C2 O1 121.09(15) . . ?
C3 C2 C1 122.50(15) . . ?
C2 C1 Ni1 124.10(12) . . ?
C2 C1 C6 118.79(15) . . ?
C6 C1 Ni1 117.10(13) . . ?
C1 C6 C7 113.87(15) . . ?
C5 C6 C1 119.93(16) . . ?
C5 C6 C7 126.16(15) . . ?
C6 C5 H5 120.1 . . ?
C4 C5 C6 119.78(16) . . ?
C4 C5 H5 120.1 . . ?
C2 C3 H3 121.2 . . ?
C2 C3 C4 117.52(16) . . ?
C4 C3 H3 121.2 . . ?
P1 C11 H11 107.8 . . ?
C13 C11 P1 108.50(12) . . ?
C13 C11 H11 107.8 . . ?
C12 C11 P1 112.76(13) . . ?
C12 C11 H11 107.8 . . ?
C12 C11 C13 111.99(15) . . ?
N1 C7 H7A 110.1 . . ?
N1 C7 H7B 110.1 . . ?
C6 C7 N1 107.82(13) . . ?
C6 C7 H7A 110.1 . . ?
C6 C7 H7B 110.1 . . ?
H7A C7 H7B 108.5 . . ?
C5 C4 C3 121.48(16) . . ?
C5 C4 H4 119.3 . . ?
C3 C4 H4 119.3 . . ?
N1 C15 H15A 109.5 . . ?
N1 C15 H15B 109.5 . . ?
N1 C15 H15C 109.5 . . ?
H15A C15 H15B 109.5 . . ?
H15A C15 H15C 109.5 . . ?
H15B C15 H15C 109.5 . . ?
N1 C14 H14A 109.5 . . ?
N1 C14 H14B 109.5 . . ?
N1 C14 H14C 109.5 . . ?
H14A C14 H14B 109.5 . . ?
H14A C14 H14C 109.5 . . ?
H14B C14 H14C 109.5 . . ?
F3 C16 S1 111.71(12) . . ?
F3 C16 F1 107.89(15) . . ?
F3 C16 F2 108.13(15) . . ?
F1 C16 S1 111.31(12) . . ?
F1 C16 F2 107.44(15) . . ?
F2 C16 S1 110.19(13) . . ?
P1 C8 H8 108.1 . . ?
C10 C8 P1 111.32(13) . . ?
C10 C8 H8 108.1 . . ?
C9 C8 P1 108.83(13) . . ?
C9 C8 H8 108.1 . . ?
C9 C8 C10 112.20(17) . . ?
C11 C13 H13A 109.5 . . ?
C11 C13 H13B 109.5 . . ?
C11 C13 H13C 109.5 . . ?
H13A C13 H13B 109.5 . . ?
H13A C13 H13C 109.5 . . ?
H13B C13 H13C 109.5 . . ?
C8 C10 H10A 109.5 . . ?
C8 C10 H10B 109.5 . . ?
C8 C10 H10C 109.5 . . ?
H10A C10 H10B 109.5 . . ?
H10A C10 H10C 109.5 . . ?
H10B C10 H10C 109.5 . . ?
C11 C12 H12A 109.5 . . ?
C11 C12 H12B 109.5 . . ?
C11 C12 H12C 109.5 . . ?
H12A C12 H12B 109.5 . . ?
H12A C12 H12C 109.5 . . ?
H12B C12 H12C 109.5 . . ?
C8 C9 H9A 109.5 . . ?
C8 C9 H9B 109.5 . . ?
C8 C9 H9C 109.5 . . ?
H9A C9 H9B 109.5 . . ?
H9A C9 H9C 109.5 . . ?
H9B C9 H9C 109.5 . . ?

loop_
_geom_bond_atom_site_label_1
_geom_bond_atom_site_label_2
_geom_bond_distance
_geom_bond_site_symmetry_2
_geom_bond_publ_flag
Ni1 P1 2.1295(5) . ?
Ni1 O2 1.9621(11) . ?
Ni1 N1 1.9944(13) . ?
Ni1 C1 1.8465(16) . ?
S1 O2 1.4737(12) . ?
S1 O3 1.4296(13) . ?
S1 O4 1.4295(13) . ?
S1 C16 1.8162(18) . ?
P1 O1 1.6507(12) . ?
P1 C11 1.8198(17) . ?
P1 C8 1.8242(17) . ?
F3 C16 1.324(2) . ?
O1 C2 1.3886(19) . ?
F1 C16 1.326(2) . ?
F2 C16 1.329(2) . ?
N1 C7 1.494(2) . ?
N1 C15 1.479(2) . ?
N1 C14 1.484(2) . ?
C2 C1 1.388(2) . ?
C2 C3 1.388(2) . ?
C1 C6 1.395(2) . ?
C6 C5 1.391(2) . ?
C6 C7 1.494(2) . ?
C5 H5 0.9500 . ?
C5 C4 1.388(3) . ?
C3 H3 0.9500 . ?
C3 C4 1.391(2) . ?
C11 H11 1.0000 . ?
C11 C13 1.531(2) . ?
C11 C12 1.523(2) . ?
C7 H7A 0.9900 . ?
C7 H7B 0.9900 . ?
C4 H4 0.9500 . ?
C15 H15A 0.9800 . ?
C15 H15B 0.9800 . ?
C15 H15C 0.9800 . ?
C14 H14A 0.9800 . ?
C14 H14B 0.9800 . ?
C14 H14C 0.9800 . ?
C8 H8 1.0000 . ?
C8 C10 1.528(3) . ?
C8 C9 1.525(3) . ?
C13 H13A 0.9800 . ?
C13 H13B 0.9800 . ?
C13 H13C 0.9800 . ?
C10 H10A 0.9800 . ?
C10 H10B 0.9800 . ?
C10 H10C 0.9800 . ?
C12 H12A 0.9800 . ?
C12 H12B 0.9800 . ?
C12 H12C 0.9800 . ?
C9 H9A 0.9800 . ?
C9 H9B 0.9800 . ?
C9 H9C 0.9800 . ?

loop_
_geom_torsion_atom_site_label_1
_geom_torsion_atom_site_label_2
_geom_torsion_atom_site_label_3
_geom_torsion_atom_site_label_4
_geom_torsion
_geom_torsion_site_symmetry_1
_geom_torsion_site_symmetry_2
_geom_torsion_site_symmetry_3
_geom_torsion_site_symmetry_4
_geom_torsion_publ_flag
Ni1 P1 O1 C2 0.42(11) . . . . ?
Ni1 P1 C11 C13 -47.03(14) . . . . ?
Ni1 P1 C11 C12 -171.68(10) . . . . ?
Ni1 P1 C8 C10 -82.17(14) . . . . ?
Ni1 P1 C8 C9 41.99(15) . . . . ?
Ni1 N1 C7 C6 29.92(15) . . . . ?
Ni1 C1 C6 C5 -178.29(13) . . . . ?
Ni1 C1 C6 C7 3.94(19) . . . . ?
P1 Ni1 C1 C2 2.24(13) . . . . ?
P1 Ni1 C1 C6 -179.25(13) . . . . ?
P1 O1 C2 C1 1.10(18) . . . . ?
P1 O1 C2 C3 -179.38(13) . . . . ?
O2 S1 C16 F3 -61.71(14) . . . . ?
O2 S1 C16 F1 58.97(14) . . . . ?
O2 S1 C16 F2 178.06(13) . . . . ?
O3 S1 O2 Ni1 -69.11(11) . . . . ?
O3 S1 C16 F3 -179.99(13) . . . . ?
O3 S1 C16 F1 -59.31(15) . . . . ?
O3 S1 C16 F2 59.78(14) . . . . ?
O1 P1 C11 C13 72.10(13) . . . . ?
O1 P1 C11 C12 -52.56(14) . . . . ?
O1 P1 C8 C10 163.21(13) . . . . ?
O1 P1 C8 C9 -72.63(14) . . . . ?
O1 C2 C1 Ni1 -2.6(2) . . . . ?
O1 C2 C1 C6 178.90(14) . . . . ?
O1 C2 C3 C4 -179.08(15) . . . . ?
O4 S1 O2 Ni1 69.45(11) . . . . ?
O4 S1 C16 F3 56.35(15) . . . . ?
O4 S1 C16 F1 177.03(13) . . . . ?
O4 S1 C16 F2 -63.88(14) . . . . ?
N1 Ni1 C1 C2 -167.23(15) . . . . ?
N1 Ni1 C1 C6 11.28(12) . . . . ?
C2 C1 C6 C5 0.3(2) . . . . ?
C2 C1 C6 C7 -177.46(15) . . . . ?
C2 C3 C4 C5 0.1(3) . . . . ?
C1 C2 C3 C4 0.4(3) . . . . ?
C1 C6 C5 C4 0.2(3) . . . . ?
C1 C6 C7 N1 -22.68(19) . . . . ?
C6 C5 C4 C3 -0.4(3) . . . . ?
C5 C6 C7 N1 159.71(16) . . . . ?
C3 C2 C1 Ni1 177.87(13) . . . . ?
C3 C2 C1 C6 -0.6(2) . . . . ?
C11 P1 O1 C2 -128.49(11) . . . . ?
C11 P1 C8 C10 56.08(16) . . . . ?
C11 P1 C8 C9 -179.75(13) . . . . ?
C7 C6 C5 C4 177.66(17) . . . . ?
C15 N1 C7 C6 160.04(13) . . . . ?
C14 N1 C7 C6 -82.18(16) . . . . ?
C16 S1 O2 Ni1 179.96(9) . . . . ?
C8 P1 O1 C2 119.59(11) . . . . ?
C8 P1 C11 C13 178.86(12) . . . . ?
C8 P1 C11 C12 54.20(15) . . . . ?
